data_6000364
loop_
_publ_author_name
'Hansteen, O. H.'
'Fjellvag, H.'
'Hauback, B. C.'

_publ_section_title
;
 Crystal structure and magnetic properties of La2Co2O5
;
_journal_name_full 'Journal of Solid State Chemistry'
_journal_page_first 411
_journal_page_last 417
_journal_paper_doi 10.1006/jssc.1998.7963
_journal_volume 141
_journal_year 1998
_chemical_formula_sum 'Co2 La2 O5'
_space_group_name_H-M_alt 'P n m a'
_cell_angle_alpha 90.000
_cell_angle_beta 90.000
_cell_angle_gamma 90.000
_cell_length_a 5.4445
_cell_length_b 15.8689
_cell_length_c 5.6922
_cell_volume 491.80
_cod_database_code 6000364

loop_
_atom_site_label
_atom_site_fract_x
_atom_site_fract_y
_atom_site_fract_z
? ? ? ?
